data_1550764
loop_
_publ_author_name
'Guerrero-Corella, Andrea'
'Asenjo-Pascual, Juan'
'Pawar, Tushar Janardan'
'D\'iaz-Tendero, Sergio'
'Mart\'in-S\'omer, Ana'
'G\'omez, Clarisa Villegas'
'Belmonte-V\'azquez, Jos\'e L.'
'Ram\'irez-Ornelas, Diana E.'
'Pe\~na-Cabrera, Eduardo'
'Fraile, Alberto'
'Cruz, David Cruz'
'Alem\'an, Jos\'e'

_publ_section_title
;
 BODIPY as electron withdrawing group for the activation of double bonds
 in asymmetric cycloaddition reactions
;
_journal_name_full 'Chemical Science'
_journal_paper_doi 10.1039/C9SC00959K
_journal_year 2019
_chemical_absolute_configuration ad
_chemical_formula_sum 'C25.5 H25 B Br3 Cl F2 N2'
_chemical_formula_weight 683.46
_chemical_name_common JA-58-cristal1
_space_group_crystal_system tetragonal
_space_group_IT_number 96
_space_group_name_Hall 'P 4nw 2abw'
_space_group_name_H-M_alt 'P 43 21 2'
_symmetry_space_group_name_Hall 'P 4nw 2abw'
_symmetry_space_group_name_H-M 'P 43 21 2'
_atom_sites_solution_hydrogens geom
_audit_update_record
;
2018-11-20 deposited with the CCDC.    2019-03-14 downloaded from the CCDC.
;
_cell_angle_alpha 90
_cell_angle_beta 90
_cell_angle_gamma 90
_cell_formula_units_Z 8
_cell_length_a 12.0614(4)
_cell_length_b 12.0614(4)
_cell_length_c 37.3048(13)
_cell_measurement_reflns_used 9243
_cell_measurement_temperature 296.(2)
_cell_measurement_theta_max 19.7756
_cell_measurement_theta_min 2.3524
_cell_volume 5427.0(3)
_computing_cell_refinement 'Bruker SAINT'
_computing_data_collection 'Bruker APEX2'
_computing_data_reduction 'Bruker SAINT'
_computing_molecular_graphics 'Bruker SHELXTL'
_computing_publication_material 'Bruker SHELXTL'
_computing_structure_refinement 'SHELXL-2014/7 (Sheldrick, 2014)'
_computing_structure_solution 'SHELXS-97 (Sheldrick 2008)'
_diffrn_ambient_temperature 296.(2)
_diffrn_detector_area_resol_mean 8.3333
_diffrn_measured_fraction_theta_full 1.000
_diffrn_measured_fraction_theta_max 1.000
_diffrn_measurement_device_type 'Bruker Kappa Apex II'
_diffrn_measurement_method '\f and \w scans'
_diffrn_radiation_type 'Mo K\a'
_diffrn_radiation_wavelength 0.71073
_diffrn_reflns_av_R_equivalents 0.0618
_diffrn_reflns_av_unetI/netI 0.0272
_diffrn_reflns_limit_h_max 14
_diffrn_reflns_limit_h_min -14
_diffrn_reflns_limit_k_max 14
_diffrn_reflns_limit_k_min -14
_diffrn_reflns_limit_l_max 44
_diffrn_reflns_limit_l_min -44
_diffrn_reflns_number 92650
_diffrn_reflns_theta_full 25.35
_diffrn_reflns_theta_max 25.35
_diffrn_reflns_theta_min 1.77
_exptl_absorpt_coefficient_mu 4.590
_exptl_absorpt_correction_T_max 0.49
_exptl_absorpt_correction_T_min 0.39
_exptl_absorpt_correction_type multi-scan
_exptl_absorpt_process_details sadabs
_exptl_crystal_colour 'clear intense orange-red'
_exptl_crystal_density_diffrn 1.673
_exptl_crystal_density_method 'not measured'
_exptl_crystal_description prismatic
_exptl_crystal_F_000 2696
_exptl_crystal_size_max 0.324
_exptl_crystal_size_mid 0.306
_exptl_crystal_size_min 0.182
_refine_diff_density_max 1.046
_refine_diff_density_min -0.774
_refine_ls_abs_structure_details
;

Flack x determined using 1281 quotients [(I+)-(I-)]/[(I+)+(I-)]
(Parsons, Flack and Wagner, Acta Cryst. B69 (2013) 249-259).
;
_refine_ls_abs_structure_Flack 0.008(4)
_refine_ls_extinction_method none
_refine_ls_goodness_of_fit_ref 1.067
_refine_ls_hydrogen_treatment constr
_refine_ls_matrix_type full
_refine_ls_number_parameters 313
_refine_ls_number_reflns 4987
_refine_ls_number_restraints 0
_refine_ls_restrained_S_all 1.067
_refine_ls_R_factor_all 0.0816
_refine_ls_R_factor_gt 0.0606
_refine_ls_shift/su_max 0.000
_refine_ls_shift/su_mean 0.000
_refine_ls_structure_factor_coef Fsqd
_refine_ls_weighting_details 'w=1/[\s^2^(Fo^2^)+(0.0909P)^2^+9.9164P] where P=(Fo^2^+2Fc^2^)/3'
_refine_ls_weighting_scheme calc
_refine_ls_wR_factor_gt 0.1550
_refine_ls_wR_factor_ref 0.1720
_reflns_number_gt 3915
_reflns_number_total 4987
_reflns_threshold_expression 'I > 2\s(I)'
_cod_data_source_file c9sc00959k2.cif
_cod_data_source_block 02446AndreaGuerrero
_cod_original_cell_volume 5427.0(4)
_cod_original_formula_sum 'C25.50 H25 B Br3 Cl F2 N2'
_cod_database_code 1550764

loop_
_space_group_symop_operation_xyz
'x, y, z'
'-y+1/2, x+1/2, z+3/4'
'y+1/2, -x+1/2, z+1/4'
'x+1/2, -y+1/2, -z+1/4'
'-x+1/2, y+1/2, -z+3/4'
'-x, -y, z+1/2'
'y, x, -z'
'-y, -x, -z+1/2'

loop_
_atom_site_type_symbol
_atom_site_label
_atom_site_fract_x
_atom_site_fract_y
_atom_site_fract_z
_atom_site_U_iso_or_equiv
_atom_site_adp_type
_atom_site_calc_flag
_atom_site_refinement_flags_adp
_atom_site_refinement_flags_occupancy
_atom_site_refinement_flags_posn
_atom_site_occupancy
B B1 1.1224(9) 0.3178(8) 0.0612(3) 0.041(2) Uani d . . . 1
Br Br1 0.56843(18) -0.0098(2) -0.00152(6) 0.1448(9) Uani d . . . 1
Br Br2 0.82287(15) 0.04500(16) -0.00207(4) 0.1049(6) Uani d . . . 1
Br Br3 0.94756(11) -0.25242(9) 0.11183(3) 0.0703(4) Uani d . . . 1
C C1 1.2204(8) 0.1381(8) 0.0422(2) 0.045(2) Uani d . . . 1
H H1 1.272 0.1715 0.0272 0.054 Uiso calc U . R 1
C C2 1.2069(8) 0.0250(8) 0.0462(2) 0.048(2) Uani d . . . 1
H H2 1.2466 -0.0298 0.0343 0.057 Uiso calc U . R 1
C C3 1.1244(8) 0.0082(7) 0.0710(2) 0.042(2) Uani d . . . 1
H H3 1.0984 -0.0598 0.0792 0.05 Uiso calc U . R 1
C C4 1.0867(7) 0.1145(7) 0.0816(2) 0.0337(17) Uani d . . . 1
C C5 1.0080(6) 0.1478(6) 0.10656(19) 0.0302(16) Uani d . . . 1
C C6 0.9886(7) 0.2625(6) 0.1127(2) 0.0337(17) Uani d . . . 1
C C7 0.9179(7) 0.3174(7) 0.1365(2) 0.041(2) Uani d . . . 1
H H7 0.8703 0.2848 0.153 0.05 Uiso calc U . R 1
C C8 0.9325(9) 0.4300(7) 0.1306(3) 0.053(2) Uani d . . . 1
H H8 0.8975 0.4873 0.1429 0.064 Uiso calc U . R 1
C C9 1.0092(8) 0.4411(7) 0.1031(2) 0.045(2) Uani d . . . 1
H H9 1.0324 0.5083 0.0934 0.054 Uiso calc U . R 1
C C10 0.9348(7) 0.0655(6) 0.12641(19) 0.0324(16) Uani d . . . 1
H H10 0.8877 0.11 0.1423 0.039 Uiso calc U . R 1
C C11 1.0019(7) -0.0117(6) 0.1511(2) 0.0339(17) Uani d . . . 1
H H11 1.0547 -0.0525 0.1362 0.041 Uiso calc U . R 1
C C12 0.9274(8) -0.0961(7) 0.1695(2) 0.045(2) Uani d . . . 1
H H12A 0.8815 -0.0581 0.1869 0.054 Uiso calc U . R 1
H H12B 0.9734 -0.1487 0.1823 0.054 Uiso calc U . R 1
C C13 0.8525(8) -0.1595(7) 0.1436(2) 0.049(2) Uani d . . . 1
C C14 0.7866(8) -0.0813(7) 0.1198(2) 0.045(2) Uani d . . . 1
H H14A 0.7466 -0.125 0.1022 0.053 Uiso calc U . R 1
H H14B 0.7322 -0.0433 0.1345 0.053 Uiso calc U . R 1
C C15 0.8544(7) 0.0044(7) 0.1003(2) 0.0350(17) Uani d . . . 1
H H15 0.8988 -0.0333 0.0819 0.042 Uiso calc U . R 1
C C16 0.7817(9) 0.0923(9) 0.0817(3) 0.056(3) Uani d . . . 1
H H16A 0.7498 0.1396 0.1001 0.067 Uiso calc U . R 1
H H16B 0.829 0.1383 0.0669 0.067 Uiso calc U . R 1
C C17 0.6898(8) 0.0481(10) 0.0590(3) 0.058(3) Uani d . . . 1
H H17 0.6234 0.0327 0.0707 0.07 Uiso calc U . R 1
C C18 0.6920(9) 0.0292(9) 0.0254(3) 0.061(3) Uani d . . . 1
C C19 1.0685(8) 0.0547(7) 0.1787(2) 0.042(2) Uani d . . . 1
C C20 1.1843(8) 0.0546(9) 0.1770(3) 0.056(2) Uani d . . . 1
H H20 1.2211 0.0157 0.159 0.067 Uiso calc U . R 1
C C21 1.2425(12) 0.1125(12) 0.2021(4) 0.081(4) Uani d . . . 1
H H21 1.3195 0.1111 0.2014 0.097 Uiso calc U . R 1
C C22 1.1903(15) 0.1731(12) 0.2286(4) 0.088(5) Uani d . . . 1
H H22 1.2316 0.2125 0.2454 0.105 Uiso calc U . R 1
C C23 1.0792(14) 0.1745(10) 0.2298(3) 0.077(4) Uani d . . . 1
H H23 1.0433 0.2154 0.2475 0.093 Uiso calc U . R 1
C C24 1.0167(10) 0.1150(9) 0.2048(2) 0.056(3) Uani d . . . 1
H H24 0.9396 0.1164 0.206 0.067 Uiso calc U . R 1
C C25 0.7765(11) -0.2395(10) 0.1638(3) 0.082(4) Uani d . . . 1
H H25A 0.731 -0.1986 0.1803 0.122 Uiso calc U . R 1
H H25B 0.8207 -0.292 0.1768 0.122 Uiso calc U . R 1
H H25C 0.7302 -0.2781 0.147 0.122 Uiso calc U . R 1
C C26 0.6585(12) 0.6585(12) 0 0.096(6) Uani d T P S 1
H H26A 0.6707 0.5795 0.0026 0.115 Uiso calc U P R 0.5
H H26B 0.5795 0.6707 -0.0026 0.115 Uiso calc U P R 0.5
Cl Cl1 0.7042(5) 0.7250(4) 0.03811(11) 0.1326(19) Uani d . . . 1
F F1 1.0717(7) 0.3410(5) 0.02918(14) 0.079(2) Uani d . . . 1
F F2 1.2198(5) 0.3781(5) 0.06410(19) 0.077(2) Uani d . . . 1
N N1 1.1495(6) 0.1918(5) 0.06281(16) 0.0335(15) Uani d . . . 1
N N2 1.0449(6) 0.3416(5) 0.09247(17) 0.0335(14) Uani d . . . 1

loop_
_atom_site_aniso_label
_atom_site_aniso_U_11
_atom_site_aniso_U_22
_atom_site_aniso_U_33
_atom_site_aniso_U_12
_atom_site_aniso_U_13
_atom_site_aniso_U_23
B1 0.048(6) 0.036(5) 0.040(5) 0.002(4) 0.004(4) 0.000(4)
Br1 0.1226(15) 0.178(2) 0.1334(15) -0.0039(14) -0.0907(13) -0.0100(15)
Br2 0.1123(12) 0.1273(14) 0.0751(8) 0.0356(10) 0.0257(8) 0.0028(9)
Br3 0.0880(8) 0.0343(5) 0.0886(8) 0.0050(5) -0.0006(7) -0.0095(6)
C1 0.049(6) 0.052(6) 0.035(5) 0.012(4) 0.007(4) 0.006(4)
C2 0.067(6) 0.043(5) 0.033(4) 0.024(4) 0.004(4) -0.003(4)
C3 0.057(6) 0.030(4) 0.039(4) 0.005(4) 0.000(4) -0.001(4)
C4 0.039(5) 0.034(4) 0.028(4) 0.001(3) -0.003(3) 0.000(3)
C5 0.035(4) 0.029(4) 0.027(4) -0.002(3) -0.007(3) 0.005(3)
C6 0.040(4) 0.029(4) 0.032(4) 0.001(3) -0.003(3) -0.003(3)
C7 0.040(5) 0.038(5) 0.047(5) -0.001(4) 0.003(4) -0.003(4)
C8 0.059(6) 0.032(5) 0.068(6) 0.010(4) 0.002(5) -0.010(4)
C9 0.050(5) 0.025(4) 0.059(5) 0.000(4) -0.002(4) 0.000(4)
C10 0.043(4) 0.025(4) 0.030(4) 0.003(3) 0.006(3) 0.001(3)
C11 0.040(4) 0.027(4) 0.035(4) -0.002(3) -0.003(4) 0.004(3)
C12 0.056(6) 0.037(5) 0.043(4) -0.008(4) -0.002(4) 0.007(4)
C13 0.056(6) 0.032(4) 0.058(5) -0.014(4) 0.009(5) 0.001(4)
C14 0.043(5) 0.041(5) 0.050(5) -0.004(4) -0.011(4) 0.000(4)
C15 0.037(4) 0.033(4) 0.035(4) -0.002(3) -0.003(3) 0.000(3)
C16 0.061(7) 0.054(6) 0.052(6) 0.002(5) -0.016(5) 0.011(5)
C17 0.040(5) 0.076(7) 0.059(6) 0.002(5) -0.009(4) 0.013(6)
C18 0.060(6) 0.068(7) 0.055(6) 0.018(5) -0.023(5) 0.000(5)
C19 0.054(5) 0.034(4) 0.037(4) -0.015(4) -0.010(4) 0.012(4)
C20 0.053(6) 0.064(6) 0.050(5) -0.012(5) -0.004(5) 0.017(5)
C21 0.071(8) 0.089(9) 0.083(9) -0.040(7) -0.034(8) 0.030(8)
C22 0.129(13) 0.076(9) 0.059(7) -0.049(9) -0.043(8) 0.017(7)
C23 0.124(13) 0.068(8) 0.041(6) -0.016(8) -0.016(7) -0.004(5)
C24 0.069(7) 0.058(6) 0.041(5) -0.012(5) -0.008(5) 0.000(5)
C25 0.103(10) 0.054(7) 0.088(8) -0.041(7) -0.007(7) 0.025(6)
C26 0.106(10) 0.106(10) 0.075(11) -0.028(13) 0.003(9) -0.003(9)
Cl1 0.211(6) 0.096(3) 0.090(2) -0.053(3) -0.019(3) -0.004(2)
F1 0.151(7) 0.051(3) 0.036(3) 0.038(4) -0.006(4) 0.011(3)
F2 0.069(4) 0.053(3) 0.108(5) -0.028(3) 0.035(4) -0.021(4)
N1 0.043(4) 0.030(3) 0.027(3) -0.001(3) -0.004(3) 0.005(3)
N2 0.040(4) 0.024(3) 0.037(3) -0.002(3) -0.005(3) 0.004(3)

loop_
_atom_type_symbol
_atom_type_description
_atom_type_scat_dispersion_real
_atom_type_scat_dispersion_imag
_atom_type_scat_source
C C 0.0033 0.0016 'International Tables Vol C Tables 4.2.6.8 and 6.1.1.4'
N N 0.0061 0.0033 'International Tables Vol C Tables 4.2.6.8 and 6.1.1.4'
B B 0.0013 0.0007 'International Tables Vol C Tables 4.2.6.8 and 6.1.1.4'
F F 0.0171 0.0103 'International Tables Vol C Tables 4.2.6.8 and 6.1.1.4'
Cl Cl 0.1484 0.1585 'International Tables Vol C Tables 4.2.6.8 and 6.1.1.4'
Br Br -0.2901 2.4595 'International Tables Vol C Tables 4.2.6.8 and 6.1.1.4'
H H 0.0000 0.0000 'International Tables Vol C Tables 4.2.6.8 and 6.1.1.4'

loop_
_geom_angle_atom_site_label_1
_geom_angle_atom_site_label_2
_geom_angle_atom_site_label_3
_geom_angle_site_symmetry_1
_geom_angle
F1 B1 F2 . 109.9(8)
F1 B1 N2 . 110.8(8)
F2 B1 N2 . 111.1(8)
F1 B1 N1 . 109.2(7)
F2 B1 N1 . 109.4(8)
N2 B1 N1 . 106.4(7)
N1 C1 C2 . 110.2(8)
N1 C1 H1 . 124.9
C2 C1 H1 . 124.9
C3 C2 C1 . 107.7(8)
C3 C2 H2 . 126.1
C1 C2 H2 . 126.1
C2 C3 C4 . 106.6(8)
C2 C3 H3 . 126.7
C4 C3 H3 . 126.7
C5 C4 N1 . 121.0(7)
C5 C4 C3 . 131.9(8)
N1 C4 C3 . 107.0(7)
C4 C5 C6 . 120.1(7)
C4 C5 C10 . 122.3(7)
C6 C5 C10 . 117.5(7)
N2 C6 C7 . 108.4(7)
N2 C6 C5 . 120.0(7)
C7 C6 C5 . 131.6(8)
C8 C7 C6 . 106.7(8)
C8 C7 H7 . 126.7
C6 C7 H7 . 126.7
C7 C8 C9 . 107.2(8)
C7 C8 H8 . 126.4
C9 C8 H8 . 126.4
N2 C9 C8 . 110.3(8)
N2 C9 H9 . 124.8
C8 C9 H9 . 124.8
C5 C10 C11 . 112.4(7)
C5 C10 C15 . 111.4(6)
C11 C10 C15 . 114.5(6)
C5 C10 H10 . 105.9
C11 C10 H10 . 105.9
C15 C10 H10 . 105.9
C12 C11 C19 . 111.0(6)
C12 C11 C10 . 111.4(7)
C19 C11 C10 . 111.2(6)
C12 C11 H11 . 107.7
C19 C11 H11 . 107.7
C10 C11 H11 . 107.7
C11 C12 C13 . 113.6(7)
C11 C12 H12A . 108.8
C13 C12 H12A . 108.8
C11 C12 H12B . 108.8
C13 C12 H12B . 108.8
H12A C12 H12B . 107.7
C14 C13 C12 . 111.5(7)
C14 C13 C25 . 111.5(9)
C12 C13 C25 . 111.1(8)
C14 C13 Br3 . 107.5(6)
C12 C13 Br3 . 108.5(7)
C25 C13 Br3 . 106.4(7)
C15 C14 C13 . 115.2(7)
C15 C14 H14A . 108.5
C13 C14 H14A . 108.5
C15 C14 H14B . 108.5
C13 C14 H14B . 108.5
H14A C14 H14B . 107.5
C14 C15 C16 . 112.4(7)
C14 C15 C10 . 111.1(6)
C16 C15 C10 . 108.0(7)
C14 C15 H15 . 108.5
C16 C15 H15 . 108.5
C10 C15 H15 . 108.5
C17 C16 C15 . 115.6(9)
C17 C16 H16A . 108.4
C15 C16 H16A . 108.4
C17 C16 H16B . 108.4
C15 C16 H16B . 108.4
H16A C16 H16B . 107.4
C18 C17 C16 . 127.3(10)
C18 C17 H17 . 116.3
C16 C17 H17 . 116.3
C17 C18 Br1 . 124.1(9)
C17 C18 Br2 . 122.2(8)
Br1 C18 Br2 . 113.7(5)
C24 C19 C20 . 119.3(9)
C24 C19 C11 . 121.1(9)
C20 C19 C11 . 119.6(9)
C21 C20 C19 . 118.8(12)
C21 C20 H20 . 120.6
C19 C20 H20 . 120.6
C20 C21 C22 . 121.9(13)
C20 C21 H21 . 119.0
C22 C21 H21 . 119.0
C23 C22 C21 . 119.1(11)
C23 C22 H22 . 120.4
C21 C22 H22 . 120.4
C22 C23 C24 . 120.7(13)
C22 C23 H23 . 119.7
C24 C23 H23 . 119.7
C19 C24 C23 . 120.1(11)
C19 C24 H24 . 119.9
C23 C24 H24 . 119.9
C13 C25 H25A . 109.5
C13 C25 H25B . 109.5
H25A C25 H25B . 109.5
C13 C25 H25C . 109.5
H25A C25 H25C . 109.5
H25B C25 H25C . 109.5
Cl1 C26 Cl1 7 112.6(12)
Cl1 C26 H26A 7 109.1
Cl1 C26 H26A . 109.1
Cl1 C26 H26B 7 109.1
Cl1 C26 H26B . 109.1
H26A C26 H26B . 107.8
C1 N1 C4 . 108.4(7)
C1 N1 B1 . 126.4(7)
C4 N1 B1 . 124.1(7)
C9 N2 C6 . 107.4(7)
C9 N2 B1 . 126.5(7)
C6 N2 B1 . 125.8(7)

loop_
_geom_bond_atom_site_label_1
_geom_bond_atom_site_label_2
_geom_bond_site_symmetry_2
_geom_bond_distance
B1 F1 . 1.370(12)
B1 F2 . 1.386(12)
B1 N2 . 1.524(12)
B1 N1 . 1.555(11)
Br1 C18 . 1.858(10)
Br2 C18 . 1.892(12)
Br3 C13 . 1.994(10)
C1 N1 . 1.319(11)
C1 C2 . 1.382(14)
C1 H1 . 0.93
C2 C3 . 1.372(13)
C2 H2 . 0.93
C3 C4 . 1.416(12)
C3 H3 . 0.93
C4 C5 . 1.389(11)
C4 N1 . 1.391(11)
C5 C6 . 1.421(11)
C5 C10 . 1.520(11)
C6 N2 . 1.392(10)
C6 C7 . 1.399(12)
C7 C8 . 1.386(12)
C7 H7 . 0.93
C8 C9 . 1.390(14)
C8 H8 . 0.93
C9 N2 . 1.335(11)
C9 H9 . 0.93
C10 C11 . 1.540(11)
C10 C15 . 1.561(11)
C10 H10 . 0.98
C11 C12 . 1.520(11)
C11 C19 . 1.531(11)
C11 H11 . 0.98
C12 C13 . 1.527(13)
C12 H12A . 0.97
C12 H12B . 0.97
C13 C14 . 1.520(13)
C13 C25 . 1.529(13)
C14 C15 . 1.506(12)
C14 H14A . 0.97
C14 H14B . 0.97
C15 C16 . 1.540(13)
C15 H15 . 0.98
C16 C17 . 1.495(14)
C16 H16A . 0.97
C16 H16B . 0.97
C17 C18 . 1.274(15)
C17 H17 . 0.93
C19 C24 . 1.369(14)
C19 C20 . 1.398(13)
C20 C21 . 1.364(16)
C20 H20 . 0.93
C21 C22 . 1.38(2)
C21 H21 . 0.93
C22 C23 . 1.34(2)
C22 H22 . 0.93
C23 C24 . 1.397(16)
C23 H23 . 0.93
C24 H24 . 0.93
C25 H25A . 0.96
C25 H25B . 0.96
C25 H25C . 0.96
C26 Cl1 7 1.722(12)
C26 Cl1 . 1.722(12)
C26 H26A . 0.97
C26 H26B . 0.97

loop_
_geom_hbond_atom_site_label_D
_geom_hbond_atom_site_label_H
_geom_hbond_atom_site_label_A
_geom_hbond_site_symmetry_A
_geom_hbond_distance_DH
_geom_hbond_distance_HA
_geom_hbond_distance_DA
_geom_hbond_angle_DHA
C1 H1 F1 7_645 0.93 2.56 3.139(10) 120.6
C9 H9 Br3 1_565 0.93 3.14 3.785(8) 128.2

loop_
_geom_torsion_atom_site_label_1
_geom_torsion_atom_site_label_2
_geom_torsion_atom_site_label_3
_geom_torsion_atom_site_label_4
_geom_torsion
N1 C1 C2 C3 -0.9(11)
C1 C2 C3 C4 0.9(10)
C2 C3 C4 C5 -177.5(8)
C2 C3 C4 N1 -0.6(9)
N1 C4 C5 C6 1.5(11)
C3 C4 C5 C6 178.1(8)
N1 C4 C5 C10 177.5(7)
C3 C4 C5 C10 -6.0(13)
C4 C5 C6 N2 2.9(11)
C10 C5 C6 N2 -173.2(7)
C4 C5 C6 C7 -178.0(8)
C10 C5 C6 C7 5.9(13)
N2 C6 C7 C8 -0.4(10)
C5 C6 C7 C8 -179.6(9)
C6 C7 C8 C9 1.3(11)
C7 C8 C9 N2 -1.9(11)
C4 C5 C10 C11 64.5(9)
C6 C5 C10 C11 -119.4(7)
C4 C5 C10 C15 -65.5(9)
C6 C5 C10 C15 110.5(8)
C5 C10 C11 C12 -177.7(6)
C15 C10 C11 C12 -49.2(9)
C5 C10 C11 C19 58.0(8)
C15 C10 C11 C19 -173.6(7)
C19 C11 C12 C13 175.9(8)
C10 C11 C12 C13 51.4(10)
C11 C12 C13 C14 -52.6(11)
C11 C12 C13 C25 -177.7(9)
C11 C12 C13 Br3 65.7(9)
C12 C13 C14 C15 52.2(10)
C25 C13 C14 C15 177.1(9)
Br3 C13 C14 C15 -66.6(8)
C13 C14 C15 C16 -170.5(8)
C13 C14 C15 C10 -49.4(10)
C5 C10 C15 C14 176.9(7)
C11 C10 C15 C14 48.0(9)
C5 C10 C15 C16 -59.5(9)
C11 C10 C15 C16 171.6(7)
C14 C15 C16 C17 -49.9(11)
C10 C15 C16 C17 -172.7(8)
C15 C16 C17 C18 -93.5(14)
C16 C17 C18 Br1 -172.3(8)
C16 C17 C18 Br2 4.8(17)
C12 C11 C19 C24 -58.2(10)
C10 C11 C19 C24 66.3(10)
C12 C11 C19 C20 122.2(9)
C10 C11 C19 C20 -113.2(9)
C24 C19 C20 C21 1.6(14)
C11 C19 C20 C21 -178.8(9)
C19 C20 C21 C22 -1.5(17)
C20 C21 C22 C23 0.5(19)
C21 C22 C23 C24 0.3(19)
C20 C19 C24 C23 -0.8(14)
C11 C19 C24 C23 179.6(9)
C22 C23 C24 C19 -0.2(17)
C2 C1 N1 C4 0.6(10)
C2 C1 N1 B1 -168.0(8)
C5 C4 N1 C1 177.4(7)
C3 C4 N1 C1 0.0(9)
C5 C4 N1 B1 -13.8(11)
C3 C4 N1 B1 168.8(8)
F1 B1 N1 C1 65.8(12)
F2 B1 N1 C1 -54.4(11)
N2 B1 N1 C1 -174.6(8)
F1 B1 N1 C4 -101.0(9)
F2 B1 N1 C4 138.8(8)
N2 B1 N1 C4 18.6(11)
C8 C9 N2 C6 1.6(10)
C8 C9 N2 B1 175.1(8)
C7 C6 N2 C9 -0.8(9)
C5 C6 N2 C9 178.5(7)
C7 C6 N2 B1 -174.3(8)
C5 C6 N2 B1 5.0(12)
F1 B1 N2 C9 -68.1(11)
F2 B1 N2 C9 54.3(12)
N1 B1 N2 C9 173.4(8)
F1 B1 N2 C6 104.2(9)
F2 B1 N2 C6 -133.3(8)
N1 B1 N2 C6 -14.3(11)
